data_7019107
loop_
_publ_author_name
'Basha, Maram T.'
'Chartres, Jy D.'
'Pantarat, Namfon'
'Akbar Ali, Mohammad'
'Mirza, Aminul Huq'
'Kalinowski, Danuta S.'
'Richardson, Des R.'
'Bernhardt, Paul V.'

_publ_section_title
;
 Heterocyclic dithiocarbazate iron chelators: Fe coordination chemistry
 and biological activity.
;
_journal_issue 21
_journal_name_full 'Dalton transactions (Cambridge, England : 2003)'
_journal_page_first 6536
_journal_page_last 6548
_journal_paper_doi 10.1039/c2dt12387h
_journal_volume 41
_journal_year 2012
_chemical_compound_source 'synthesis as described'
_chemical_formula_moiety 'C16 H16 Fe N6 S4, Cl O4 '
_chemical_formula_sum 'C16 H16 Cl Fe N6 O4 S4'
_chemical_formula_weight 575.89
_chemical_name_systematic
;
?
;
_space_group_IT_number 15
_symmetry_cell_setting monoclinic
_symmetry_Int_Tables_number 15
_symmetry_space_group_name_Hall '-C 2yc'
_symmetry_space_group_name_H-M 'C 1 2/c 1'
_atom_sites_solution_hydrogens geom
_atom_sites_solution_primary direct
_atom_sites_solution_secondary difmap
_audit_conform_dict_location ftp://ftp.iucr.org/pub/cif_core.dic
_audit_conform_dict_name cif_core.dic
_audit_conform_dict_version 2.3
_audit_creation_date 2011-12-11T11:58:55-00:00
_audit_creation_method 'WinGX routine CIF_UPDATE'
_cell_angle_alpha 90
_cell_angle_beta 90.851(5)
_cell_angle_gamma 90
_cell_formula_units_Z 8
_cell_length_a 33.4374(17)
_cell_length_b 8.8580(4)
_cell_length_c 14.8651(10)
_cell_measurement_reflns_used 4268
_cell_measurement_temperature 293(2)
_cell_measurement_theta_max 29.2181
_cell_measurement_theta_min 2.9316
_cell_measurement_wavelength 0.71073
_cell_volume 4402.4(4)
_computing_cell_refinement
;
CrysAlisPro, Agilent Technologies,
Version 1.171.35.15 (release 03-08-2011 CrysAlis171 .NET)
(compiled Aug 3 2011,13:03:54)
;
_computing_data_collection
;
CrysAlisPro, Agilent Technologies,
Version 1.171.35.15 (release 03-08-2011 CrysAlis171 .NET)
(compiled Aug 3 2011,13:03:54)
;
_computing_data_reduction
;
CrysAlisPro, Agilent Technologies,
Version 1.171.35.15 (release 03-08-2011 CrysAlis171 .NET)
(compiled Aug 3 2011,13:03:54)
;
_computing_molecular_graphics 'Ortep-3 for Windows (Farrugia, 1997)'
_computing_publication_material 'WinGX publication routines (Farrugia, 1999)'
_computing_structure_refinement 'SHELXL-97 (Sheldrick, 1997)'
_computing_structure_solution 'SHELXS-86 (Sheldrick, 1986)'
_diffrn_ambient_temperature 293(2)
_diffrn_detector_area_resol_mean 16.0696
_diffrn_measured_fraction_theta_full 0.998
_diffrn_measured_fraction_theta_max 0.998
_diffrn_measurement_device_type 'Xcalibur, Sapphire3, Gemini ultra'
_diffrn_measurement_method '\w scans'
_diffrn_orient_matrix_UB_11 -0.0045363
_diffrn_orient_matrix_UB_12 -0.0122443
_diffrn_orient_matrix_UB_13 -0.0462203
_diffrn_orient_matrix_UB_21 -0.0177637
_diffrn_orient_matrix_UB_22 -0.038373
_diffrn_orient_matrix_UB_23 0.0119011
_diffrn_orient_matrix_UB_31 -0.0106537
_diffrn_orient_matrix_UB_32 0.0691999
_diffrn_orient_matrix_UB_33 -0.0016287
_diffrn_radiation_monochromator graphite
_diffrn_radiation_probe x-ray
_diffrn_radiation_type MoK\a
_diffrn_radiation_wavelength 0.71073
_diffrn_reflns_av_R_equivalents 0.0425
_diffrn_reflns_av_unetI/netI 0.0383
_diffrn_reflns_limit_h_max 39
_diffrn_reflns_limit_h_min -39
_diffrn_reflns_limit_k_max 10
_diffrn_reflns_limit_k_min -10
_diffrn_reflns_limit_l_max 17
_diffrn_reflns_limit_l_min -13
_diffrn_reflns_number 14700
_diffrn_reflns_theta_full 25
_diffrn_reflns_theta_max 25
_diffrn_reflns_theta_min 2.94
_exptl_absorpt_coefficient_mu 1.224
_exptl_absorpt_correction_T_max 1
_exptl_absorpt_correction_T_min 0.85174
_exptl_absorpt_correction_type multi-scan
_exptl_absorpt_process_details
;
CrysAlisPro, Agilent Technologies,
Version 1.171.35.15 (release 03-08-2011 CrysAlis171 .NET)
(compiled Aug 3 2011,13:03:54)
Empirical absorption correction using spherical harmonics,
implemented in SCALE3 ABSPACK scaling algorithm.
;
_exptl_crystal_colour black
_exptl_crystal_density_diffrn 1.738
_exptl_crystal_density_method 'not measured'
_exptl_crystal_description prism
_exptl_crystal_F_000 2344
_exptl_crystal_size_max 0.2
_exptl_crystal_size_mid 0.1
_exptl_crystal_size_min 0.1
_refine_diff_density_max 0.303
_refine_diff_density_min -0.305
_refine_diff_density_rms 0.06
_refine_ls_extinction_method none
_refine_ls_goodness_of_fit_ref 1.087
_refine_ls_hydrogen_treatment constr
_refine_ls_matrix_type full
_refine_ls_number_parameters 289
_refine_ls_number_reflns 3881
_refine_ls_number_restraints 0
_refine_ls_restrained_S_all 1.087
_refine_ls_R_factor_all 0.054
_refine_ls_R_factor_gt 0.0406
_refine_ls_shift/su_max 0.002
_refine_ls_shift/su_mean 0
_refine_ls_structure_factor_coef Fsqd
_refine_ls_weighting_details 'calc w=1/[\s^2^(Fo^2^)+(0.0353P)^2^+3.7084P] where P=(Fo^2^+2Fc^2^)/3'
_refine_ls_weighting_scheme calc
_refine_ls_wR_factor_gt 0.0855
_refine_ls_wR_factor_ref 0.0908
_reflns_number_gt 3199
_reflns_number_total 3881
_reflns_threshold_expression >2sigma(I)
_cod_data_source_file c2dt12387h.txt
_cod_data_source_block 717mb11
_cod_database_code 7019107

loop_
_symmetry_equiv_pos_as_xyz
'x, y, z'
'-x, y, -z+1/2'
'x+1/2, y+1/2, z'
'-x+1/2, y+1/2, -z+1/2'
'-x, -y, -z'
'x, -y, z-1/2'
'-x+1/2, -y+1/2, -z'
'x+1/2, -y+1/2, z-1/2'

loop_
_atom_site_label
_atom_site_type_symbol
_atom_site_fract_x
_atom_site_fract_y
_atom_site_fract_z
_atom_site_U_iso_or_equiv
_atom_site_adp_type
_atom_site_occupancy
_atom_site_symmetry_multiplicity
_atom_site_calc_flag
_atom_site_refinement_flags
C1A C 0.68674(10) 0.1715(4) 0.4333(2) 0.0406(8) Uani 1 1 d .
H1A H 0.6796 0.0707 0.44 0.049 Uiso 1 1 calc R
C1B C 0.65405(10) 0.3346(3) 0.6716(2) 0.0404(8) Uani 1 1 d .
H1B H 0.6519 0.4347 0.6533 0.048 Uiso 1 1 calc R
C2A C 0.72324(10) 0.2058(4) 0.3994(2) 0.0482(9) Uani 1 1 d .
H2A H 0.7405 0.1294 0.3815 0.058 Uiso 1 1 calc R
C2B C 0.67536(11) 0.3017(4) 0.7471(2) 0.0496(9) Uani 1 1 d .
H2B H 0.6885 0.3781 0.7786 0.059 Uiso 1 1 calc R
C3A C 0.73410(10) 0.3523(4) 0.3922(2) 0.0473(9) Uani 1 1 d .
H3A H 0.7589 0.3775 0.3689 0.057 Uiso 1 1 calc R
C3B C 0.67749(10) 0.1569(4) 0.7769(2) 0.0469(9) Uani 1 1 d .
H3B H 0.6917 0.133 0.8292 0.056 Uiso 1 1 calc R
C4A C 0.70871(9) 0.4623(4) 0.4190(2) 0.0397(8) Uani 1 1 d .
H4A H 0.7162 0.5633 0.4171 0.048 Uiso 1 1 calc R
C4B C 0.65844(9) 0.0478(4) 0.7285(2) 0.0386(8) Uani 1 1 d .
H4B H 0.6589 -0.0518 0.7482 0.046 Uiso 1 1 calc R
C5A C 0.67211(8) 0.4214(3) 0.4485(2) 0.0324(7) Uani 1 1 d .
C5B C 0.63873(8) 0.0856(3) 0.6511(2) 0.0301(7) Uani 1 1 d .
C6A C 0.64207(9) 0.5244(3) 0.4760(2) 0.0346(7) Uani 1 1 d .
H6A H 0.6455 0.6284 0.4733 0.041 Uiso 1 1 calc R
C6B C 0.62031(8) -0.0188(3) 0.5906(2) 0.0328(7) Uani 1 1 d .
H6B H 0.619 -0.1218 0.6022 0.039 Uiso 1 1 calc R
C8A C 0.55297(9) 0.4793(3) 0.5725(2) 0.0360(7) Uani 1 1 d .
C8B C 0.57694(9) 0.0229(3) 0.3863(2) 0.0347(7) Uani 1 1 d .
C9A C 0.52820(11) 0.7592(4) 0.6182(3) 0.0647(12) Uani 1 1 d .
H9A1 H 0.5079 0.8207 0.6448 0.097 Uiso 1 1 calc R
H9A2 H 0.5317 0.7889 0.5567 0.097 Uiso 1 1 calc R
H9A3 H 0.5529 0.772 0.6509 0.097 Uiso 1 1 calc R
C9B C 0.55794(13) -0.2593(4) 0.3300(3) 0.0639(11) Uani 1 1 d .
H9B1 H 0.5459 -0.3218 0.2843 0.096 Uiso 1 1 calc R
H9B2 H 0.5443 -0.274 0.3857 0.096 Uiso 1 1 calc R
H9B3 H 0.5856 -0.2861 0.3376 0.096 Uiso 1 1 calc R
N1A N 0.66136(7) 0.2768(3) 0.45676(17) 0.0323(6) Uani 1 1 d .
N1B N 0.63627(7) 0.2287(2) 0.62311(17) 0.0309(6) Uani 1 1 d .
N2A N 0.61000(7) 0.4640(3) 0.50452(16) 0.0315(6) Uani 1 1 d .
N2B N 0.60574(7) 0.0409(3) 0.51919(17) 0.0321(6) Uani 1 1 d .
N3A N 0.58116(7) 0.5572(3) 0.53785(17) 0.0353(6) Uani 1 1 d .
N3B N 0.58882(7) -0.0527(3) 0.45575(18) 0.0364(6) Uani 1 1 d .
O1 O 0.72736(10) 0.5974(3) 0.6107(3) 0.1041(12) Uani 1 1 d .
O2 O 0.69765(9) 0.8060(4) 0.5487(2) 0.0854(9) Uani 1 1 d .
O3 O 0.73106(8) 0.8243(3) 0.6843(2) 0.0730(8) Uani 1 1 d .
O4 O 0.67136(8) 0.6960(3) 0.6741(2) 0.0772(9) Uani 1 1 d .
S1A S 0.55090(2) 0.28536(9) 0.57608(6) 0.0395(2) Uani 1 1 d .
S1B S 0.58243(3) 0.21376(9) 0.37246(6) 0.0410(2) Uani 1 1 d .
S2A S 0.51360(3) 0.56798(10) 0.62217(7) 0.0497(3) Uani 1 1 d .
S2B S 0.55422(3) -0.06785(10) 0.29762(6) 0.0494(2) Uani 1 1 d .
Cl1 Cl 0.70730(3) 0.73021(9) 0.62978(7) 0.0529(3) Uani 1 1 d .
Fe1 Fe 0.607832(12) 0.25204(4) 0.50800(3) 0.02986(13) Uani 1 1 d .

loop_
_atom_site_aniso_label
_atom_site_aniso_U_11
_atom_site_aniso_U_22
_atom_site_aniso_U_33
_atom_site_aniso_U_23
_atom_site_aniso_U_13
_atom_site_aniso_U_12
C1A 0.045(2) 0.0369(18) 0.040(2) -0.0029(14) -0.0032(16) 0.0064(15)
C1B 0.050(2) 0.0334(17) 0.038(2) -0.0013(14) -0.0078(16) -0.0048(14)
C2A 0.043(2) 0.055(2) 0.046(2) -0.0046(17) 0.0011(17) 0.0140(16)
C2B 0.059(2) 0.048(2) 0.042(2) -0.0071(17) -0.0144(18) -0.0106(17)
C3A 0.0351(18) 0.067(2) 0.040(2) 0.0052(17) 0.0043(16) 0.0042(16)
C3B 0.050(2) 0.055(2) 0.035(2) 0.0036(16) -0.0157(17) 0.0020(16)
C4A 0.0372(18) 0.0468(19) 0.035(2) 0.0068(15) 0.0019(15) -0.0007(14)
C4B 0.0387(18) 0.0400(18) 0.037(2) 0.0068(14) -0.0049(15) -0.0003(14)
C5A 0.0345(17) 0.0353(17) 0.0272(17) 0.0041(13) -0.0014(13) 0.0035(13)
C5B 0.0288(15) 0.0304(16) 0.0311(18) 0.0020(13) -0.0002(13) 0.0001(12)
C6A 0.0383(18) 0.0282(16) 0.037(2) 0.0061(13) 0.0018(15) -0.0007(13)
C6B 0.0341(17) 0.0276(15) 0.0366(19) 0.0072(13) -0.0045(14) -0.0027(12)
C8A 0.0363(17) 0.0383(17) 0.0333(19) -0.0002(14) -0.0042(15) 0.0047(13)
C8B 0.0277(16) 0.0422(18) 0.0342(19) -0.0032(14) -0.0035(14) -0.0054(13)
C9A 0.050(2) 0.052(2) 0.093(3) -0.025(2) 0.014(2) 0.0041(17)
C9B 0.083(3) 0.056(2) 0.053(3) -0.0093(19) -0.005(2) -0.025(2)
N1A 0.0340(14) 0.0320(14) 0.0307(15) 0.0007(11) -0.0018(11) 0.0023(11)
N1B 0.0332(14) 0.0301(13) 0.0293(15) 0.0008(11) -0.0031(11) -0.0013(10)
N2A 0.0305(14) 0.0323(13) 0.0318(15) 0.0046(11) -0.0013(11) 0.0036(10)
N2B 0.0310(13) 0.0293(13) 0.0358(16) -0.0008(11) -0.0017(12) -0.0021(10)
N3A 0.0329(14) 0.0337(14) 0.0397(17) 0.0021(11) 0.0054(12) 0.0066(11)
N3B 0.0376(15) 0.0363(14) 0.0350(17) -0.0027(12) -0.0088(12) -0.0063(11)
O1 0.111(3) 0.070(2) 0.131(3) -0.023(2) -0.002(2) 0.0484(19)
O2 0.085(2) 0.092(2) 0.078(2) 0.0235(18) -0.0164(18) 0.0050(17)
O3 0.0620(18) 0.083(2) 0.074(2) -0.0151(16) -0.0022(16) -0.0272(14)
O4 0.0547(17) 0.0530(16) 0.124(3) 0.0060(17) 0.0148(18) -0.0152(13)
S1A 0.0354(4) 0.0389(5) 0.0442(5) 0.0056(4) 0.0031(4) -0.0014(3)
S1B 0.0465(5) 0.0415(5) 0.0347(5) 0.0048(4) -0.0095(4) -0.0018(4)
S2A 0.0383(5) 0.0513(5) 0.0598(6) -0.0079(4) 0.0113(4) 0.0018(4)
S2B 0.0503(5) 0.0574(6) 0.0400(6) -0.0049(4) -0.0130(4) -0.0103(4)
Cl1 0.0477(5) 0.0411(5) 0.0698(7) -0.0080(4) -0.0041(5) 0.0027(4)
Fe1 0.0313(2) 0.0276(2) 0.0305(3) 0.00272(18) -0.00318(19) -0.00057(17)

loop_
_atom_type_symbol
_atom_type_description
_atom_type_scat_dispersion_real
_atom_type_scat_dispersion_imag
_atom_type_scat_source
C C 0.0033 0.0016 'International Tables Vol C Tables 4.2.6.8 and 6.1.1.4'
H H 0 0 'International Tables Vol C Tables 4.2.6.8 and 6.1.1.4'
N N 0.0061 0.0033 'International Tables Vol C Tables 4.2.6.8 and 6.1.1.4'
O O 0.0106 0.006 'International Tables Vol C Tables 4.2.6.8 and 6.1.1.4'
S S 0.1246 0.1234 'International Tables Vol C Tables 4.2.6.8 and 6.1.1.4'
Cl Cl 0.1484 0.1585 'International Tables Vol C Tables 4.2.6.8 and 6.1.1.4'
Fe Fe 0.3463 0.8444 'International Tables Vol C Tables 4.2.6.8 and 6.1.1.4'

loop_
_geom_angle_atom_site_label_1
_geom_angle_atom_site_label_2
_geom_angle_atom_site_label_3
_geom_angle
N1A C1A C2A 121.8(3)
N1A C1A H1A 119.1
C2A C1A H1A 119.1
N1B C1B C2B 121.9(3)
N1B C1B H1B 119.1
C2B C1B H1B 119.1
C3A C2A C1A 119.1(3)
C3A C2A H2A 120.4
C1A C2A H2A 120.4
C1B C2B C3B 119.9(3)
C1B C2B H2B 120.1
C3B C2B H2B 120.1
C2A C3A C4A 119.7(3)
C2A C3A H3A 120.1
C4A C3A H3A 120.1
C4B C3B C2B 118.5(3)
C4B C3B H3B 120.7
C2B C3B H3B 120.7
C5A C4A C3A 118.4(3)
C5A C4A H4A 120.8
C3A C4A H4A 120.8
C3B C4B C5B 119.4(3)
C3B C4B H4B 120.3
C5B C4B H4B 120.3
N1A C5A C4A 122.0(3)
N1A C5A C6A 113.4(2)
C4A C5A C6A 124.5(3)
N1B C5B C4B 121.6(3)
N1B C5B C6B 113.3(3)
C4B C5B C6B 125.1(3)
N2A C6A C5A 115.3(3)
N2A C6A H6A 122.4
C5A C6A H6A 122.4
N2B C6B C5B 114.4(3)
N2B C6B H6B 122.8
C5B C6B H6B 122.8
N3A C8A S2A 120.1(2)
N3A C8A S1A 125.4(2)
S2A C8A S1A 114.45(18)
N3B C8B S2B 120.0(2)
N3B C8B S1B 125.3(2)
S2B C8B S1B 114.70(19)
S2A C9A H9A1 109.5
S2A C9A H9A2 109.5
H9A1 C9A H9A2 109.5
S2A C9A H9A3 109.5
H9A1 C9A H9A3 109.5
H9A2 C9A H9A3 109.5
S2B C9B H9B1 109.5
S2B C9B H9B2 109.5
H9B1 C9B H9B2 109.5
S2B C9B H9B3 109.5
H9B1 C9B H9B3 109.5
H9B2 C9B H9B3 109.5
C1A N1A C5A 118.8(3)
C1A N1A Fe1 128.3(2)
C5A N1A Fe1 112.92(18)
C1B N1B C5B 118.6(3)
C1B N1B Fe1 127.7(2)
C5B N1B Fe1 113.55(19)
C6A N2A N3A 117.9(2)
C6A N2A Fe1 117.4(2)
N3A N2A Fe1 124.40(18)
C6B N2B N3B 118.1(2)
C6B N2B Fe1 118.1(2)
N3B N2B Fe1 123.8(2)
C8A N3A N2A 110.3(2)
C8B N3B N2B 110.8(2)
C8A S1A Fe1 94.85(11)
C8B S1B Fe1 94.73(12)
C8A S2A C9A 102.21(16)
C8B S2B C9B 102.26(18)
O1 Cl1 O3 110.6(2)
O1 Cl1 O4 109.4(2)
O3 Cl1 O4 109.69(18)
O1 Cl1 O2 109.5(2)
O3 Cl1 O2 109.3(2)
O4 Cl1 O2 108.36(19)
N2B Fe1 N2A 176.51(11)
N2B Fe1 N1B 80.53(10)
N2A Fe1 N1B 96.40(10)
N2B Fe1 N1A 100.39(10)
N2A Fe1 N1A 80.93(10)
N1B Fe1 N1A 85.25(10)
N2B Fe1 S1A 93.42(7)
N2A Fe1 S1A 84.97(7)
N1B Fe1 S1A 91.42(7)
N1A Fe1 S1A 165.04(7)
N2B Fe1 S1B 85.03(8)
N2A Fe1 S1B 98.23(8)
N1B Fe1 S1B 163.80(7)
N1A Fe1 S1B 90.21(8)
S1A Fe1 S1B 96.75(4)

loop_
_geom_bond_atom_site_label_1
_geom_bond_atom_site_label_2
_geom_bond_distance
C1A N1A 1.312(4)
C1A C2A 1.361(4)
C1A H1A 0.93
C1B N1B 1.319(4)
C1B C2B 1.352(5)
C1B H1B 0.93
C2A C3A 1.352(5)
C2A H2A 0.93
C2B C3B 1.359(5)
C2B H2B 0.93
C3A C4A 1.356(4)
C3A H3A 0.93
C3B C4B 1.357(4)
C3B H3B 0.93
C4A C5A 1.356(4)
C4A H4A 0.93
C4B C5B 1.359(4)
C4B H4B 0.93
C5A N1A 1.336(4)
C5A C6A 1.421(4)
C5B N1B 1.336(3)
C5B C6B 1.423(4)
C6A N2A 1.277(3)
C6A H6A 0.93
C6B N2B 1.276(4)
C6B H6B 0.93
C8A N3A 1.282(4)
C8A S2A 1.710(3)
C8A S1A 1.720(3)
C8B N3B 1.288(4)
C8B S2B 1.713(3)
C8B S1B 1.713(3)
C9A S2A 1.764(3)
C9A H9A1 0.96
C9A H9A2 0.96
C9A H9A3 0.96
C9B S2B 1.767(4)
C9B H9B1 0.96
C9B H9B2 0.96
C9B H9B3 0.96
N1A Fe1 1.968(2)
N1B Fe1 1.956(3)
N2A N3A 1.368(3)
N2A Fe1 1.880(2)
N2B N3B 1.371(3)
N2B Fe1 1.879(2)
O1 Cl1 1.386(3)
O2 Cl1 1.413(3)
O3 Cl1 1.401(3)
O4 Cl1 1.412(3)
S1A Fe1 2.1891(9)
S1B Fe1 2.2012(10)
